data_4073764
loop_
_publ_author_name
'Shima, Takanori'
'Ichikawa, Toshiaki'
'Suzuki, Hiroharu'

_publ_section_title
;
 Reaction of a Heterobimetallic Polyhydrido Cluster, [Cp*Ru(\m-H)4OsCp*]
 (Cp* = \h5-C5Me5), with Diphenylacetylene. Regioselective C&#x2212;H Bond
 Activation at the Osmium Center
;
_journal_issue 25
_journal_name_full Organometallics
_journal_page_first 6329
_journal_paper_doi 10.1021/om700606q
_journal_volume 26
_journal_year 2007
_chemical_formula_sum 'C35 H44 Os Ru'
_chemical_formula_weight 755.97
_chemical_name_systematic
; 
 ? 
;
_space_group_IT_number 2
_symmetry_cell_setting triclinic
_symmetry_space_group_name_Hall '-P 1'
_symmetry_space_group_name_H-M 'P -1'
_atom_sites_solution_hydrogens geom
_atom_sites_solution_primary direct
_atom_sites_solution_secondary difmap
_audit_creation_method SHELXL-97
_cell_angle_alpha 90.3380(10)
_cell_angle_beta 97.714(2)
_cell_angle_gamma 95.3870(10)
_cell_formula_units_Z 4
_cell_length_a 14.3301(6)
_cell_length_b 11.0610(3)
_cell_length_c 19.2268(5)
_cell_measurement_temperature 233(2)
_cell_volume 3006.10(17)
_computing_cell_refinement 'MSC/AFC Diffractometer Control'
_computing_data_collection 'MSC/AFC Diffractometer Control'
_computing_data_reduction teXsan
_computing_molecular_graphics 'ORTEX (P.McArdle, 1995)'
_computing_publication_material 'SHELXL-97/2 (Sheldrick,1997)'
_computing_structure_refinement 'SHELXL-97 (Sheldrick, 1997)'
_computing_structure_solution 'DIRDIF94 (PATTY)'
_diffrn_ambient_temperature 233(2)
_diffrn_measured_fraction_theta_full 0.928
_diffrn_measured_fraction_theta_max 0.928
_diffrn_measurement_device_type 'Rigaku RAXIS-RAPID'
_diffrn_measurement_method 'Imaging Plate'
_diffrn_radiation_monochromator graphite
_diffrn_radiation_source 'Rigaku rotating anode'
_diffrn_radiation_type MoK\a
_diffrn_radiation_wavelength 0.71069
_diffrn_reflns_av_R_equivalents 0.0331
_diffrn_reflns_av_sigmaI/netI 0.0513
_diffrn_reflns_limit_h_max 18
_diffrn_reflns_limit_h_min -18
_diffrn_reflns_limit_k_max 14
_diffrn_reflns_limit_k_min -14
_diffrn_reflns_limit_l_max 24
_diffrn_reflns_limit_l_min -24
_diffrn_reflns_number 20999
_diffrn_reflns_theta_full 27.48
_diffrn_reflns_theta_max 27.48
_diffrn_reflns_theta_min 1.07
_exptl_absorpt_coefficient_mu 4.746
_exptl_absorpt_correction_T_max 0.4503
_exptl_absorpt_correction_T_min 0.1629
_exptl_absorpt_correction_type empirical
_exptl_crystal_colour orange
_exptl_crystal_density_diffrn 1.670
_exptl_crystal_density_method 'not measured'
_exptl_crystal_description block
_exptl_crystal_F_000 1496
_exptl_crystal_size_max 0.60
_exptl_crystal_size_mid 0.20
_exptl_crystal_size_min 0.20
_refine_diff_density_max 1.567
_refine_diff_density_min -1.243
_refine_diff_density_rms 0.153
_refine_ls_extinction_method none
_refine_ls_goodness_of_fit_ref 1.075
_refine_ls_hydrogen_treatment mixed
_refine_ls_matrix_type full
_refine_ls_number_parameters 711
_refine_ls_number_reflns 12804
_refine_ls_number_restraints 0
_refine_ls_restrained_S_all 1.075
_refine_ls_R_factor_all 0.0519
_refine_ls_R_factor_gt 0.0381
_refine_ls_shift/su_max 0.002
_refine_ls_shift/su_mean 0.000
_refine_ls_structure_factor_coef Fsqd
_refine_ls_weighting_details 'calc w=1/[\s^2^(Fo^2^)+(0.0328P)^2^+10.0740P] where P=(Fo^2^+2Fc^2^)/3'
_refine_ls_weighting_scheme calc
_refine_ls_wR_factor_gt 0.0800
_refine_ls_wR_factor_ref 0.0839
_reflns_number_gt 10724
_reflns_number_total 12804
_reflns_threshold_expression >2sigma(I)
_cod_data_source_file om700606q.cif
_cod_data_source_block 13'
_cod_depositor_comments
;
The following automatic conversions were performed:

'_symmetry_cell_setting' value 'Triclinic' changed to 'triclinic'
according to /home/saulius/struct/CIF-dictionaries/cif_core.dic
dictionary named 'cif_core.dic' version 2.4.1 from 2010-06-29.

Automatic conversion script
Id: cif_fix_values 1715 2011-07-08 13:25:40Z adriana 
;
_cod_original_sg_symbol_H-M P-1
_cod_database_code 4073764

loop_
_symmetry_equiv_pos_as_xyz
'x, y, z'
'-x, -y, -z'

loop_
_atom_site_label
_atom_site_type_symbol
_atom_site_fract_x
_atom_site_fract_y
_atom_site_fract_z
_atom_site_U_iso_or_equiv
_atom_site_adp_type
_atom_site_occupancy
_atom_site_symmetry_multiplicity
_atom_site_calc_flag
_atom_site_refinement_flags
Os1 Os 0.175938(14) 0.38821(2) 0.894944(10) 0.02682(6) Uani 1 1 d .
Os2 Os 0.203460(14) 1.019669(19) 0.370593(10) 0.02399(6) Uani 1 1 d .
Ru1 Ru 0.18657(3) 0.52693(4) 0.77714(2) 0.02754(10) Uani 1 1 d .
Ru2 Ru 0.32291(3) 0.99982(4) 0.27174(2) 0.02459(9) Uani 1 1 d .
C1 C 0.2221(4) 0.7007(6) 0.9580(3) 0.0370(13) Uani 1 1 d .
H1 H 0.1609 0.6600 0.9535 0.044 Uiso 1 1 calc R
C2 C 0.2423(5) 0.8055(6) 0.9983(3) 0.0441(15) Uani 1 1 d .
H2 H 0.1945 0.8351 1.0208 0.053 Uiso 1 1 calc R
C3 C 0.3310(5) 0.8678(6) 1.0063(3) 0.0455(16) Uani 1 1 d .
H3 H 0.3441 0.9390 1.0342 0.055 Uiso 1 1 calc R
C4 C 0.4001(5) 0.8238(6) 0.9725(3) 0.0473(16) Uani 1 1 d .
H4 H 0.4609 0.8658 0.9767 0.057 Uiso 1 1 calc R
C5 C 0.3801(4) 0.7172(6) 0.9322(3) 0.0405(14) Uani 1 1 d .
H5 H 0.4284 0.6877 0.9102 0.049 Uiso 1 1 calc R
C6 C 0.2917(4) 0.6534(5) 0.9234(3) 0.0296(11) Uani 1 1 d .
C7 C 0.2706(4) 0.5397(5) 0.8788(3) 0.0271(11) Uani 1 1 d .
C8 C 0.3313(4) 0.5189(6) 0.8287(3) 0.0316(12) Uani 1 1 d .
C9 C 0.3074(4) 0.4111(6) 0.7861(3) 0.0342(12) Uani 1 1 d .
C10 C 0.2212(4) 0.3421(6) 0.8005(3) 0.0350(13) Uani 1 1 d .
C11 C 0.1871(5) 0.2416(6) 0.7548(3) 0.0427(14) Uani 1 1 d .
H11 H 0.1296 0.1970 0.7608 0.051 Uiso 1 1 calc R
C12 C 0.2358(5) 0.2079(7) 0.7025(4) 0.0516(18) Uani 1 1 d .
H12 H 0.2120 0.1398 0.6738 0.062 Uiso 1 1 calc R
C13 C 0.3209(5) 0.2739(7) 0.6912(4) 0.0520(18) Uani 1 1 d .
H13 H 0.3541 0.2484 0.6556 0.062 Uiso 1 1 calc R
C14 C 0.3557(4) 0.3735(6) 0.7307(3) 0.0406(14) Uani 1 1 d .
H14 H 0.4118 0.4181 0.7216 0.049 Uiso 1 1 calc R
C15 C 0.2677(4) 0.2461(5) 0.9469(3) 0.0352(13) Uani 1 1 d .
C16 C 0.2817(4) 0.3491(6) 0.9923(3) 0.0370(13) Uani 1 1 d .
C17 C 0.1928(4) 0.3703(6) 1.0133(3) 0.0375(13) Uani 1 1 d .
C18 C 0.1219(4) 0.2801(6) 0.9795(3) 0.0358(13) Uani 1 1 d .
C19 C 0.1681(4) 0.2023(5) 0.9379(3) 0.0358(13) Uani 1 1 d .
C20 C 0.3431(5) 0.1870(7) 0.9163(4) 0.0550(19) Uani 1 1 d .
H20A H 0.3168 0.1494 0.8713 0.083 Uiso 1 1 calc R
H20B H 0.3670 0.1256 0.9479 0.083 Uiso 1 1 calc R
H20C H 0.3944 0.2478 0.9097 0.083 Uiso 1 1 calc R
C21 C 0.3748(5) 0.4196(6) 1.0182(4) 0.0497(17) Uani 1 1 d .
H21A H 0.3648 0.5039 1.0261 0.075 Uiso 1 1 calc R
H21B H 0.4176 0.4148 0.9835 0.075 Uiso 1 1 calc R
H21C H 0.4020 0.3857 1.0619 0.075 Uiso 1 1 calc R
C22 C 0.1777(6) 0.4618(7) 1.0687(4) 0.0547(18) Uani 1 1 d .
H22A H 0.2176 0.5364 1.0641 0.082 Uiso 1 1 calc R
H22B H 0.1940 0.4290 1.1150 0.082 Uiso 1 1 calc R
H22C H 0.1119 0.4786 1.0626 0.082 Uiso 1 1 calc R
C23 C 0.0212(5) 0.2605(8) 0.9937(4) 0.0559(19) Uani 1 1 d .
H23A H -0.0180 0.2229 0.9528 0.084 Uiso 1 1 calc R
H23B H -0.0011 0.3380 1.0039 0.084 Uiso 1 1 calc R
H23C H 0.0174 0.2079 1.0336 0.084 Uiso 1 1 calc R
C24 C 0.1242(6) 0.0852(6) 0.9022(4) 0.0566(19) Uani 1 1 d .
H24A H 0.1568 0.0685 0.8626 0.085 Uiso 1 1 calc R
H24B H 0.0579 0.0922 0.8857 0.085 Uiso 1 1 calc R
H24C H 0.1295 0.0194 0.9352 0.085 Uiso 1 1 calc R
C25 C 0.1115(6) 0.5360(7) 0.6714(3) 0.0537(19) Uani 1 1 d .
C26 C 0.1853(5) 0.6282(8) 0.6809(4) 0.059(2) Uani 1 1 d .
C27 C 0.1696(5) 0.7044(6) 0.7347(4) 0.0540(19) Uani 1 1 d .
C28 C 0.0854(5) 0.6608(6) 0.7609(3) 0.0456(16) Uani 1 1 d .
C29 C 0.0480(4) 0.5531(6) 0.7209(4) 0.0483(17) Uani 1 1 d .
C30 C 0.0991(11) 0.4353(10) 0.6173(5) 0.134(6) Uani 1 1 d .
H30A H 0.0586 0.3668 0.6325 0.161 Uiso 1 1 calc R
H30B H 0.1607 0.4070 0.6125 0.161 Uiso 1 1 calc R
C31 C 0.2684(8) 0.6418(15) 0.6387(6) 0.147(7) Uani 1 1 d .
H31A H 0.2891 0.5625 0.6307 0.221 Uiso 1 1 calc R
H31B H 0.3200 0.6935 0.6645 0.221 Uiso 1 1 calc R
H31C H 0.2487 0.6780 0.5939 0.221 Uiso 1 1 calc R
C32 C 0.2321(9) 0.8252(11) 0.7598(7) 0.134(5) Uani 1 1 d .
H32A H 0.2220 0.8460 0.8072 0.202 Uiso 1 1 calc R
H32B H 0.2146 0.8903 0.7286 0.202 Uiso 1 1 calc R
H32C H 0.2983 0.8139 0.7592 0.202 Uiso 1 1 calc R
C33 C 0.0373(9) 0.7208(11) 0.8131(5) 0.110(5) Uani 1 1 d .
H33A H 0.0077 0.6596 0.8412 0.165 Uiso 1 1 calc R
H33B H -0.0107 0.7677 0.7890 0.165 Uiso 1 1 calc R
H33C H 0.0832 0.7743 0.8433 0.165 Uiso 1 1 calc R
C34 C -0.0427(6) 0.4767(11) 0.7254(7) 0.130(6) Uani 1 1 d .
H34A H -0.0545 0.4734 0.7738 0.194 Uiso 1 1 calc R
H34B H -0.0381 0.3952 0.7081 0.194 Uiso 1 1 calc R
H34C H -0.0942 0.5119 0.6971 0.194 Uiso 1 1 calc R
C35 C 0.054(2) 0.4793(18) 0.5463(9) 0.271(15) Uani 1 1 d .
H35A H 0.0415 0.4116 0.5130 0.406 Uiso 1 1 calc R
H35B H 0.0972 0.5414 0.5290 0.406 Uiso 1 1 calc R
H35C H -0.0046 0.5129 0.5518 0.406 Uiso 1 1 calc R
C36 C 0.2905(4) 1.1557(5) 0.3306(3) 0.0330(12) Uani 1 1 d .
C37 C 0.2636(6) 1.2650(6) 0.2973(3) 0.0487(17) Uani 1 1 d .
H37 H 0.1992 1.2727 0.2826 0.058 Uiso 1 1 calc R
C38 C 0.3289(8) 1.3579(6) 0.2865(4) 0.071(3) Uani 1 1 d .
H38 H 0.3090 1.4291 0.2654 0.085 Uiso 1 1 calc R
C39 C 0.4253(8) 1.3486(7) 0.3065(5) 0.078(3) Uani 1 1 d .
H39 H 0.4693 1.4149 0.3002 0.094 Uiso 1 1 calc R
C40 C 0.4559(6) 1.2457(7) 0.3345(4) 0.061(2) Uani 1 1 d .
H40 H 0.5212 1.2394 0.3454 0.073 Uiso 1 1 calc R
C41 C 0.3891(4) 1.1448(6) 0.3480(3) 0.0380(14) Uani 1 1 d .
C42 C 0.4119(4) 1.0280(6) 0.3735(3) 0.0347(13) Uani 1 1 d .
C43 C 0.3333(4) 0.9445(5) 0.3792(3) 0.0281(11) Uani 1 1 d .
C44 C 0.3497(4) 0.8213(5) 0.4062(3) 0.0311(12) Uani 1 1 d .
C45 C 0.2878(5) 0.7184(6) 0.3846(3) 0.0392(14) Uani 1 1 d .
H45 H 0.2336 0.7267 0.3521 0.047 Uiso 1 1 calc R
C46 C 0.3051(6) 0.6041(7) 0.4102(4) 0.0556(18) Uani 1 1 d .
H46 H 0.2626 0.5364 0.3946 0.067 Uiso 1 1 calc R
C47 C 0.3831(7) 0.5883(8) 0.4580(5) 0.072(2) Uani 1 1 d .
H47 H 0.3944 0.5105 0.4746 0.087 Uiso 1 1 calc R
C48 C 0.4438(6) 0.6864(8) 0.4809(5) 0.069(2) Uani 1 1 d .
H48 H 0.4968 0.6770 0.5143 0.082 Uiso 1 1 calc R
C49 C 0.4276(5) 0.8015(6) 0.4550(4) 0.0485(16) Uani 1 1 d .
H49 H 0.4710 0.8681 0.4710 0.058 Uiso 1 1 calc R
C50 C 0.2200(4) 1.0318(6) 0.4924(3) 0.0367(13) Uani 1 1 d .
C51 C 0.2002(4) 1.1473(5) 0.4652(3) 0.0341(13) Uani 1 1 d .
C52 C 0.1109(4) 1.1341(6) 0.4206(3) 0.0371(13) Uani 1 1 d .
C53 C 0.0755(4) 1.0088(6) 0.4213(3) 0.0384(14) Uani 1 1 d .
C54 C 0.1435(5) 0.9459(5) 0.4645(3) 0.0373(14) Uani 1 1 d .
C55 C 0.3034(6) 1.0062(8) 0.5428(3) 0.062(2) Uani 1 1 d .
H55A H 0.3196 0.9248 0.5342 0.093 Uiso 1 1 calc R
H55B H 0.2886 1.0126 0.5904 0.093 Uiso 1 1 calc R
H55C H 0.3566 1.0645 0.5368 0.093 Uiso 1 1 calc R
C56 C 0.2603(6) 1.2639(7) 0.4838(4) 0.063(2) Uani 1 1 d .
H56A H 0.2556 1.3172 0.4439 0.094 Uiso 1 1 calc R
H56B H 0.3256 1.2474 0.4965 0.094 Uiso 1 1 calc R
H56C H 0.2386 1.3029 0.5233 0.094 Uiso 1 1 calc R
C57 C 0.0606(6) 1.2371(8) 0.3895(4) 0.069(3) Uani 1 1 d .
H57A H 0.1054 1.2956 0.3710 0.104 Uiso 1 1 calc R
H57B H 0.0316 1.2761 0.4253 0.104 Uiso 1 1 calc R
H57C H 0.0120 1.2067 0.3518 0.104 Uiso 1 1 calc R
C58 C -0.0209(5) 0.9556(9) 0.3889(4) 0.070(3) Uani 1 1 d .
H58A H -0.0189 0.8702 0.3781 0.105 Uiso 1 1 calc R
H58B H -0.0400 0.9979 0.3460 0.105 Uiso 1 1 calc R
H58C H -0.0660 0.9643 0.4215 0.105 Uiso 1 1 calc R
C59 C 0.1317(7) 0.8161(6) 0.4870(4) 0.067(2) Uani 1 1 d .
H59A H 0.0830 0.7710 0.4545 0.100 Uiso 1 1 calc R
H59B H 0.1135 0.8133 0.5338 0.100 Uiso 1 1 calc R
H59C H 0.1910 0.7803 0.4872 0.100 Uiso 1 1 calc R
C60 C 0.3578(4) 0.8516(5) 0.2059(3) 0.0325(12) Uani 1 1 d .
C61 C 0.4116(4) 0.9623(5) 0.1922(3) 0.0341(13) Uani 1 1 d .
C62 C 0.3476(5) 1.0474(5) 0.1656(3) 0.0373(14) Uani 1 1 d .
C63 C 0.2527(4) 0.9918(5) 0.1641(3) 0.0321(12) Uani 1 1 d .
C64 C 0.2598(4) 0.8709(5) 0.1892(3) 0.0316(12) Uani 1 1 d .
C65 C 0.3975(6) 0.7361(6) 0.2292(4) 0.0489(17) Uani 1 1 d .
H65A H 0.3538 0.6895 0.2563 0.059 Uiso 1 1 calc R
H65B H 0.4578 0.7547 0.2596 0.059 Uiso 1 1 calc R
C66 C 0.5168(5) 0.9846(8) 0.1993(4) 0.059(2) Uani 1 1 d .
H66A H 0.5449 0.9304 0.2339 0.089 Uiso 1 1 calc R
H66B H 0.5361 1.0682 0.2143 0.089 Uiso 1 1 calc R
H66C H 0.5379 0.9697 0.1544 0.089 Uiso 1 1 calc R
C67 C 0.3733(6) 1.1732(6) 0.1403(4) 0.059(2) Uani 1 1 d .
H67A H 0.3252 1.2255 0.1490 0.088 Uiso 1 1 calc R
H67B H 0.3772 1.1698 0.0903 0.088 Uiso 1 1 calc R
H67C H 0.4339 1.2055 0.1652 0.088 Uiso 1 1 calc R
C68 C 0.1645(5) 1.0472(8) 0.1369(4) 0.058(2) Uani 1 1 d .
H68A H 0.1745 1.1346 0.1441 0.087 Uiso 1 1 calc R
H68B H 0.1134 1.0147 0.1617 0.087 Uiso 1 1 calc R
H68C H 0.1482 1.0285 0.0871 0.087 Uiso 1 1 calc R
C69 C 0.1783(5) 0.7750(7) 0.1908(4) 0.0499(17) Uani 1 1 d .
H69A H 0.1934 0.7202 0.2290 0.075 Uiso 1 1 calc R
H69B H 0.1671 0.7296 0.1467 0.075 Uiso 1 1 calc R
H69C H 0.1220 0.8133 0.1978 0.075 Uiso 1 1 calc R
C70 C 0.4132(6) 0.6603(6) 0.1659(4) 0.0547(18) Uani 1 1 d .
H70A H 0.4329 0.5823 0.1815 0.082 Uiso 1 1 calc R
H70B H 0.4618 0.7027 0.1421 0.082 Uiso 1 1 calc R
H70C H 0.3547 0.6478 0.1338 0.082 Uiso 1 1 calc R
H1A H 0.379(4) 0.579(6) 0.814(3) 0.038(17) Uiso 1 1 d .
H2A H 0.085(4) 0.338(4) 0.846(3) 0.018(13) Uiso 1 1 d .
H3A H 0.112(4) 0.491(5) 0.908(3) 0.028(15) Uiso 1 1 d .
H4A H 0.466(5) 1.013(6) 0.377(3) 0.041(19) Uiso 1 1 d .
H5A H 0.174(4) 0.899(5) 0.341(3) 0.033(15) Uiso 1 1 d .
H6A H 0.147(4) 1.046(5) 0.302(3) 0.035(16) Uiso 1 1 d .

loop_
_atom_site_aniso_label
_atom_site_aniso_U_11
_atom_site_aniso_U_22
_atom_site_aniso_U_33
_atom_site_aniso_U_23
_atom_site_aniso_U_13
_atom_site_aniso_U_12
Os1 0.02125(11) 0.03414(12) 0.02522(11) 0.00026(8) 0.00299(7) 0.00370(8)
Os2 0.02416(11) 0.02712(11) 0.02183(10) -0.00015(7) 0.00759(7) 0.00199(8)
Ru1 0.0227(2) 0.0365(2) 0.0230(2) -0.00094(17) 0.00268(15) 0.00185(17)
Ru2 0.0228(2) 0.0280(2) 0.0238(2) -0.00137(16) 0.00786(15) -0.00013(16)
C1 0.031(3) 0.047(4) 0.034(3) -0.003(3) 0.008(2) 0.007(3)
C2 0.054(4) 0.046(4) 0.034(3) -0.012(3) 0.011(3) 0.009(3)
C3 0.066(5) 0.033(3) 0.035(3) -0.010(3) 0.002(3) -0.002(3)
C4 0.041(4) 0.050(4) 0.046(4) -0.009(3) -0.001(3) -0.013(3)
C5 0.027(3) 0.052(4) 0.041(3) -0.007(3) 0.001(2) -0.001(3)
C6 0.032(3) 0.031(3) 0.025(3) 0.002(2) -0.001(2) 0.005(2)
C7 0.023(3) 0.036(3) 0.022(3) 0.002(2) 0.0013(19) 0.004(2)
C8 0.019(3) 0.043(3) 0.032(3) 0.003(2) 0.003(2) 0.000(2)
C9 0.027(3) 0.047(4) 0.029(3) -0.004(2) 0.007(2) 0.003(2)
C10 0.032(3) 0.048(4) 0.023(3) -0.007(2) -0.005(2) 0.007(3)
C11 0.038(3) 0.048(4) 0.040(3) -0.005(3) 0.000(3) 0.007(3)
C12 0.047(4) 0.064(5) 0.043(4) -0.029(3) -0.002(3) 0.012(3)
C13 0.041(4) 0.076(5) 0.041(4) -0.021(3) 0.006(3) 0.018(3)
C14 0.028(3) 0.056(4) 0.039(3) -0.007(3) 0.008(2) 0.010(3)
C15 0.036(3) 0.036(3) 0.036(3) 0.012(2) 0.004(2) 0.014(2)
C16 0.026(3) 0.045(4) 0.037(3) 0.014(3) -0.004(2) -0.002(2)
C17 0.041(3) 0.044(4) 0.028(3) 0.009(2) 0.004(2) 0.007(3)
C18 0.032(3) 0.046(4) 0.030(3) 0.008(2) 0.008(2) 0.002(3)
C19 0.036(3) 0.032(3) 0.039(3) 0.006(2) 0.005(2) 0.005(2)
C20 0.048(4) 0.062(5) 0.063(5) 0.014(4) 0.017(3) 0.029(4)
C21 0.036(4) 0.051(4) 0.056(4) 0.016(3) -0.014(3) -0.003(3)
C22 0.064(5) 0.062(5) 0.038(4) -0.008(3) 0.008(3) 0.011(4)
C23 0.029(3) 0.088(6) 0.050(4) 0.014(4) 0.011(3) -0.006(3)
C24 0.067(5) 0.036(4) 0.063(5) -0.001(3) 0.007(4) -0.007(3)
C25 0.074(5) 0.056(4) 0.028(3) -0.006(3) -0.017(3) 0.027(4)
C26 0.049(4) 0.088(6) 0.046(4) 0.030(4) 0.016(3) 0.021(4)
C27 0.049(4) 0.042(4) 0.063(5) 0.016(3) -0.016(3) -0.007(3)
C28 0.054(4) 0.054(4) 0.032(3) 0.000(3) 0.001(3) 0.028(3)
C29 0.030(3) 0.048(4) 0.062(4) 0.025(3) -0.010(3) -0.002(3)
C30 0.231(16) 0.101(8) 0.059(6) -0.042(6) -0.076(8) 0.095(9)
C31 0.090(8) 0.274(18) 0.105(9) 0.123(11) 0.060(7) 0.081(10)
C32 0.116(10) 0.101(9) 0.155(12) -0.012(8) -0.047(9) -0.060(8)
C33 0.145(10) 0.157(11) 0.050(5) 0.009(6) 0.025(6) 0.111(9)
C34 0.040(5) 0.133(10) 0.190(12) 0.109(9) -0.050(6) -0.036(6)
C35 0.44(4) 0.187(19) 0.154(17) -0.092(15) -0.13(2) 0.13(2)
C36 0.047(4) 0.024(3) 0.030(3) -0.004(2) 0.019(2) -0.001(2)
C37 0.074(5) 0.035(4) 0.042(4) 0.005(3) 0.023(3) 0.011(3)
C38 0.129(9) 0.026(4) 0.067(5) 0.003(3) 0.051(6) 0.000(4)
C39 0.115(9) 0.040(5) 0.077(6) -0.007(4) 0.038(6) -0.034(5)
C40 0.060(5) 0.057(5) 0.061(5) -0.009(4) 0.018(4) -0.029(4)
C41 0.039(3) 0.041(3) 0.034(3) -0.008(2) 0.014(2) -0.012(3)
C42 0.024(3) 0.048(4) 0.030(3) -0.007(2) 0.000(2) -0.002(3)
C43 0.024(3) 0.039(3) 0.020(2) -0.002(2) 0.0003(19) 0.003(2)
C44 0.032(3) 0.033(3) 0.029(3) 0.001(2) 0.004(2) 0.009(2)
C45 0.045(4) 0.038(3) 0.034(3) 0.000(2) 0.000(2) 0.008(3)
C46 0.073(5) 0.040(4) 0.053(4) 0.003(3) 0.003(4) 0.006(3)
C47 0.083(7) 0.049(5) 0.086(6) 0.014(4) 0.002(5) 0.025(5)
C48 0.061(5) 0.066(6) 0.078(6) 0.018(4) -0.012(4) 0.033(4)
C49 0.047(4) 0.048(4) 0.049(4) 0.003(3) -0.004(3) 0.011(3)
C50 0.043(3) 0.047(4) 0.024(3) 0.001(2) 0.012(2) 0.010(3)
C51 0.042(3) 0.034(3) 0.027(3) -0.005(2) 0.014(2) -0.003(2)
C52 0.045(4) 0.044(4) 0.027(3) -0.004(2) 0.015(2) 0.015(3)
C53 0.027(3) 0.057(4) 0.034(3) -0.004(3) 0.018(2) 0.000(3)
C54 0.048(4) 0.035(3) 0.033(3) -0.003(2) 0.025(3) -0.002(3)
C55 0.059(5) 0.096(6) 0.031(4) -0.011(4) -0.003(3) 0.025(4)
C56 0.076(6) 0.056(5) 0.055(5) -0.028(4) 0.023(4) -0.023(4)
C57 0.084(6) 0.080(6) 0.059(5) 0.018(4) 0.031(4) 0.053(5)
C58 0.029(4) 0.115(7) 0.064(5) -0.022(5) 0.019(3) -0.013(4)
C59 0.119(8) 0.040(4) 0.053(5) 0.013(3) 0.050(5) 0.006(4)
C60 0.034(3) 0.040(3) 0.024(3) -0.005(2) 0.007(2) 0.004(2)
C61 0.033(3) 0.044(3) 0.029(3) -0.006(2) 0.017(2) 0.001(2)
C62 0.054(4) 0.036(3) 0.025(3) 0.004(2) 0.020(3) 0.005(3)
C63 0.033(3) 0.043(3) 0.021(3) -0.001(2) 0.004(2) 0.008(2)
C64 0.035(3) 0.034(3) 0.026(3) -0.005(2) 0.007(2) 0.001(2)
C65 0.066(5) 0.039(4) 0.045(4) -0.005(3) 0.012(3) 0.017(3)
C66 0.033(4) 0.080(6) 0.069(5) -0.012(4) 0.022(3) 0.003(3)
C67 0.093(6) 0.042(4) 0.048(4) 0.011(3) 0.035(4) 0.004(4)
C68 0.056(5) 0.079(6) 0.039(4) -0.001(3) -0.003(3) 0.025(4)
C69 0.045(4) 0.059(4) 0.041(4) -0.016(3) 0.006(3) -0.017(3)
C70 0.067(5) 0.044(4) 0.055(4) -0.010(3) 0.004(3) 0.023(3)

loop_
_atom_type_symbol
_atom_type_description
_atom_type_scat_dispersion_real
_atom_type_scat_dispersion_imag
_atom_type_scat_source
C C 0.0033 0.0016 'International Tables Vol C Tables 4.2.6.8 and 6.1.1.4'
H H 0.0000 0.0000 'International Tables Vol C Tables 4.2.6.8 and 6.1.1.4'
Ru Ru -1.2594 0.8363 'International Tables Vol C Tables 4.2.6.8 and 6.1.1.4'
Os Os -1.2165 7.6030 'International Tables Vol C Tables 4.2.6.8 and 6.1.1.4'

loop_
_geom_angle_atom_site_label_1
_geom_angle_atom_site_label_2
_geom_angle_atom_site_label_3
_geom_angle
C10 Os1 C7 77.8(2)
C10 Os1 C18 133.2(2)
C7 Os1 C18 141.4(2)
C10 Os1 C19 96.5(2)
C7 Os1 C19 143.2(2)
C18 Os1 C19 37.8(2)
C10 Os1 C17 147.5(2)
C7 Os1 C17 104.0(2)
C18 Os1 C17 37.5(2)
C19 Os1 C17 62.3(2)
C10 Os1 C15 87.4(2)
C7 Os1 C15 105.7(2)
C18 Os1 C15 62.2(2)
C19 Os1 C15 37.5(2)
C17 Os1 C15 60.6(2)
C10 Os1 C16 113.0(2)
C7 Os1 C16 86.8(2)
C18 Os1 C16 61.9(2)
C19 Os1 C16 61.7(2)
C17 Os1 C16 36.3(2)
C15 Os1 C16 35.7(2)
C10 Os1 Ru1 51.35(17)
C7 Os1 Ru1 50.34(13)
C18 Os1 Ru1 162.86(16)
C19 Os1 Ru1 146.23(16)
C17 Os1 Ru1 150.68(16)
C15 Os1 Ru1 132.81(15)
C16 Os1 Ru1 134.64(14)
C36 Os2 C43 77.6(2)
C36 Os2 C53 136.7(2)
C43 Os2 C53 139.3(2)
C36 Os2 C52 99.3(2)
C43 Os2 C52 146.8(2)
C53 Os2 C52 37.9(2)
C36 Os2 C54 146.8(2)
C43 Os2 C54 102.0(2)
C53 Os2 C54 37.8(2)
C52 Os2 C54 62.7(2)
C36 Os2 C51 87.7(2)
C43 Os2 C51 110.1(2)
C53 Os2 C51 61.8(2)
C52 Os2 C51 36.9(2)
C54 Os2 C51 60.9(2)
C36 Os2 C50 111.1(2)
C43 Os2 C50 88.5(2)
C53 Os2 C50 61.7(2)
C52 Os2 C50 61.5(2)
C54 Os2 C50 36.4(2)
C51 Os2 C50 35.8(2)
C36 Os2 Ru2 51.44(14)
C43 Os2 Ru2 50.55(14)
C53 Os2 Ru2 161.34(16)
C52 Os2 Ru2 147.71(16)
C54 Os2 Ru2 149.17(16)
C51 Os2 Ru2 135.21(14)
C50 Os2 Ru2 135.72(15)
C7 Ru1 C27 110.9(2)
C7 Ru1 C28 113.9(2)
C27 Ru1 C28 38.2(3)
C7 Ru1 C26 135.3(3)
C27 Ru1 C26 37.4(3)
C28 Ru1 C26 63.7(3)
C7 Ru1 C25 172.6(3)
C27 Ru1 C25 62.6(3)
C28 Ru1 C25 63.7(2)
C26 Ru1 C25 37.4(3)
C7 Ru1 C29 143.9(3)
C27 Ru1 C29 63.8(3)
C28 Ru1 C29 38.6(3)
C26 Ru1 C29 63.7(3)
C25 Ru1 C29 38.3(3)
C7 Ru1 C10 74.8(2)
C27 Ru1 C10 167.2(3)
C28 Ru1 C10 151.1(3)
C26 Ru1 C10 130.7(3)
C25 Ru1 C10 110.8(2)
C29 Ru1 C10 118.7(2)
C7 Ru1 C8 38.02(19)
C27 Ru1 C8 110.2(2)
C28 Ru1 C8 137.3(3)
C26 Ru1 C8 110.8(3)
C25 Ru1 C8 138.8(3)
C29 Ru1 C8 173.8(2)
C10 Ru1 C8 66.8(2)
C7 Ru1 C9 66.8(2)
C27 Ru1 C9 132.2(3)
C28 Ru1 C9 170.5(3)
C26 Ru1 C9 108.7(2)
C25 Ru1 C9 114.3(2)
C29 Ru1 C9 145.1(3)
C10 Ru1 C9 38.2(2)
C8 Ru1 C9 37.7(2)
C7 Ru1 Os1 48.96(14)
C27 Ru1 Os1 144.1(2)
C28 Ru1 Os1 115.17(18)
C26 Ru1 Os1 175.7(2)
C25 Ru1 Os1 138.4(2)
C29 Ru1 Os1 112.62(17)
C10 Ru1 Os1 48.23(15)
C8 Ru1 Os1 72.98(15)
C9 Ru1 Os1 72.83(14)
C43 Ru2 C64 119.2(2)
C43 Ru2 C63 151.8(2)
C64 Ru2 C63 38.5(2)
C43 Ru2 C61 129.2(2)
C64 Ru2 C61 64.0(2)
C63 Ru2 C61 64.6(2)
C43 Ru2 C62 166.3(2)
C64 Ru2 C62 63.9(2)
C63 Ru2 C62 38.5(2)
C61 Ru2 C62 38.2(2)
C43 Ru2 C36 74.5(2)
C64 Ru2 C36 141.2(2)
C63 Ru2 C36 112.7(2)
C61 Ru2 C36 138.2(2)
C62 Ru2 C36 111.9(2)
C43 Ru2 C42 37.8(2)
C64 Ru2 C42 146.7(2)
C63 Ru2 C42 170.4(2)
C61 Ru2 C42 109.0(2)
C62 Ru2 C42 132.1(2)
C36 Ru2 C42 66.9(2)
C43 Ru2 C60 109.6(2)
C64 Ru2 C60 38.3(2)
C63 Ru2 C60 64.5(2)
C61 Ru2 C60 38.1(2)
C62 Ru2 C60 63.8(2)
C36 Ru2 C60 175.7(2)
C42 Ru2 C60 115.4(2)
C43 Ru2 C41 66.3(2)
C64 Ru2 C41 174.4(2)
C63 Ru2 C41 136.3(2)
C61 Ru2 C41 113.1(2)
C62 Ru2 C41 110.7(2)
C36 Ru2 C41 37.8(2)
C42 Ru2 C41 38.0(2)
C60 Ru2 C41 142.0(2)
C43 Ru2 Os2 48.88(14)
C64 Ru2 Os2 110.71(14)
C63 Ru2 Os2 114.13(15)
C61 Ru2 Os2 173.47(16)
C62 Ru2 Os2 144.37(17)
C36 Ru2 Os2 48.35(14)
C42 Ru2 Os2 73.13(16)
C60 Ru2 Os2 135.34(15)
C41 Ru2 Os2 72.53(14)
C2 C1 C6 121.0(6)
C1 C2 C3 121.4(6)
C2 C3 C4 118.7(6)
C3 C4 C5 120.0(6)
C6 C5 C4 122.2(6)
C5 C6 C1 116.7(5)
C5 C6 C7 121.6(5)
C1 C6 C7 121.7(5)
C8 C7 C6 118.2(5)
C8 C7 Os1 113.9(4)
C6 C7 Os1 126.7(4)
C8 C7 Ru1 72.3(3)
C6 C7 Ru1 124.7(4)
Os1 C7 Ru1 80.70(18)
C7 C8 C9 116.4(5)
C7 C8 Ru1 69.6(3)
C9 C8 Ru1 73.2(3)
C14 C9 C8 126.5(5)
C14 C9 C10 120.1(5)
C8 C9 C10 113.3(5)
C14 C9 Ru1 127.0(4)
C8 C9 Ru1 69.1(3)
C10 C9 Ru1 68.8(3)
C11 C10 C9 116.4(5)
C11 C10 Os1 128.2(5)
C9 C10 Os1 114.6(4)
C11 C10 Ru1 122.7(4)
C9 C10 Ru1 72.9(4)
Os1 C10 Ru1 80.4(2)
C12 C11 C10 121.7(6)
C11 C12 C13 120.7(6)
C14 C13 C12 121.0(6)
C13 C14 C9 120.0(6)
C16 C15 C19 108.6(5)
C16 C15 C20 126.1(6)
C19 C15 C20 125.3(6)
C16 C15 Os1 73.0(3)
C19 C15 Os1 68.6(3)
C20 C15 Os1 126.8(4)
C15 C16 C17 108.2(5)
C15 C16 C21 126.4(6)
C17 C16 C21 125.3(6)
C15 C16 Os1 71.2(3)
C17 C16 Os1 70.1(3)
C21 C16 Os1 127.5(4)
C16 C17 C18 108.4(5)
C16 C17 C22 125.6(6)
C18 C17 C22 125.6(6)
C16 C17 Os1 73.7(3)
C18 C17 Os1 68.8(3)
C22 C17 Os1 129.0(4)
C19 C18 C17 107.7(5)
C19 C18 C23 126.1(6)
C17 C18 C23 125.7(6)
C19 C18 Os1 71.7(3)
C17 C18 Os1 73.6(3)
C23 C18 Os1 127.0(4)
C18 C19 C15 107.2(5)
C18 C19 C24 125.8(6)
C15 C19 C24 126.3(6)
C18 C19 Os1 70.5(3)
C15 C19 Os1 74.0(3)
C24 C19 Os1 128.7(5)
C26 C25 C29 109.0(6)
C26 C25 C30 126.0(10)
C29 C25 C30 125.0(10)
C26 C25 Ru1 71.0(4)
C29 C25 Ru1 70.9(3)
C30 C25 Ru1 125.0(5)
C27 C26 C25 108.2(6)
C27 C26 C31 126.6(10)
C25 C26 C31 125.2(10)
C27 C26 Ru1 70.7(4)
C25 C26 Ru1 71.7(4)
C31 C26 Ru1 123.5(6)
C26 C27 C28 109.5(6)
C26 C27 C32 125.4(9)
C28 C27 C32 125.0(9)
C26 C27 Ru1 71.9(4)
C28 C27 Ru1 71.3(4)
C32 C27 Ru1 126.1(6)
C27 C28 C29 106.9(6)
C27 C28 C33 127.5(9)
C29 C28 C33 125.3(8)
C27 C28 Ru1 70.5(4)
C29 C28 Ru1 71.2(4)
C33 C28 Ru1 129.0(5)
C25 C29 C28 106.4(6)
C25 C29 C34 125.5(9)
C28 C29 C34 128.0(9)
C25 C29 Ru1 70.9(4)
C28 C29 Ru1 70.2(3)
C34 C29 Ru1 126.8(5)
C25 C30 C35 110.5(9)
C41 C36 C37 117.2(6)
C41 C36 Os2 114.4(4)
C37 C36 Os2 127.7(5)
C41 C36 Ru2 72.8(3)
C37 C36 Ru2 122.4(4)
Os2 C36 Ru2 80.21(19)
C38 C37 C36 121.6(8)
C37 C38 C39 120.8(8)
C40 C39 C38 120.7(7)
C39 C40 C41 120.5(8)
C36 C41 C42 114.7(5)
C36 C41 C40 118.9(6)
C42 C41 C40 126.3(7)
C36 C41 Ru2 69.4(3)
C42 C41 Ru2 69.8(3)
C40 C41 Ru2 126.4(4)
C43 C42 C41 114.7(5)
C43 C42 Ru2 69.5(3)
C41 C42 Ru2 72.2(3)
C42 C43 C44 118.8(5)
C42 C43 Os2 114.8(4)
C44 C43 Os2 124.8(4)
C42 C43 Ru2 72.7(3)
C44 C43 Ru2 126.9(4)
Os2 C43 Ru2 80.58(18)
C49 C44 C45 115.9(6)
C49 C44 C43 121.9(6)
C45 C44 C43 122.2(5)
C46 C45 C44 121.1(6)
C47 C46 C45 121.2(7)
C48 C47 C46 119.2(7)
C47 C48 C49 120.1(7)
C44 C49 C48 122.5(7)
C51 C50 C54 107.6(5)
C51 C50 C55 126.2(6)
C54 C50 C55 126.2(6)
C51 C50 Os2 71.3(3)
C54 C50 Os2 68.1(3)
C55 C50 Os2 127.5(4)
C50 C51 C52 108.8(5)
C50 C51 C56 125.1(6)
C52 C51 C56 126.0(6)
C50 C51 Os2 72.9(3)
C52 C51 Os2 68.4(3)
C56 C51 Os2 127.6(4)
C53 C52 C51 107.0(5)
C53 C52 C57 127.7(7)
C51 C52 C57 124.6(7)
C53 C52 Os2 69.7(3)
C51 C52 Os2 74.7(3)
C57 C52 Os2 127.9(4)
C54 C53 C52 108.1(5)
C54 C53 C58 125.8(7)
C52 C53 C58 125.7(7)
C54 C53 Os2 72.8(3)
C52 C53 Os2 72.4(3)
C58 C53 Os2 125.6(4)
C50 C54 C53 108.4(5)
C50 C54 C59 124.2(7)
C53 C54 C59 126.7(7)
C50 C54 Os2 75.5(3)
C53 C54 Os2 69.4(3)
C59 C54 Os2 128.3(4)
C61 C60 C64 107.2(5)
C61 C60 C65 125.7(6)
C64 C60 C65 127.0(6)
C61 C60 Ru2 70.1(3)
C64 C60 Ru2 69.8(3)
C65 C60 Ru2 127.9(4)
C62 C61 C60 108.3(5)
C62 C61 C66 124.8(6)
C60 C61 C66 126.8(6)
C62 C61 Ru2 70.9(3)
C60 C61 Ru2 71.8(3)
C66 C61 Ru2 126.3(4)
C61 C62 C63 108.6(5)
C61 C62 C67 126.7(6)
C63 C62 C67 124.7(6)
C61 C62 Ru2 70.9(3)
C63 C62 Ru2 70.6(3)
C67 C62 Ru2 126.1(4)
C64 C63 C62 106.8(5)
C64 C63 C68 127.0(6)
C62 C63 C68 126.1(6)
C64 C63 Ru2 70.6(3)
C62 C63 Ru2 70.8(3)
C68 C63 Ru2 126.7(4)
C63 C64 C60 109.0(5)
C63 C64 C69 125.7(6)
C60 C64 C69 125.0(6)
C63 C64 Ru2 70.9(3)
C60 C64 Ru2 71.9(3)
C69 C64 Ru2 128.1(4)
C60 C65 C70 110.5(5)

loop_
_geom_bond_atom_site_label_1
_geom_bond_atom_site_label_2
_geom_bond_distance
Os1 C10 2.085(6)
Os1 C7 2.107(5)
Os1 C18 2.204(5)
Os1 C19 2.219(6)
Os1 C17 2.268(6)
Os1 C15 2.291(5)
Os1 C16 2.315(5)
Os1 Ru1 2.7564(5)
Os2 C36 2.081(5)
Os2 C43 2.095(5)
Os2 C53 2.184(5)
Os2 C52 2.220(5)
Os2 C54 2.229(5)
Os2 C51 2.304(5)
Os2 C50 2.325(5)
Os2 Ru2 2.7441(4)
Ru1 C7 2.150(5)
Ru1 C27 2.153(7)
Ru1 C28 2.163(6)
Ru1 C26 2.167(7)
Ru1 C25 2.175(6)
Ru1 C29 2.176(6)
Ru1 C10 2.183(6)
Ru1 C8 2.185(5)
Ru1 C9 2.238(6)
Ru2 C43 2.148(5)
Ru2 C64 2.171(5)
Ru2 C63 2.174(5)
Ru2 C61 2.177(5)
Ru2 C62 2.177(5)
Ru2 C36 2.177(5)
Ru2 C42 2.190(6)
Ru2 C60 2.200(5)
Ru2 C41 2.221(6)
C1 C2 1.376(9)
C1 C6 1.408(8)
C2 C3 1.377(9)
C3 C4 1.378(10)
C4 C5 1.393(9)
C5 C6 1.380(8)
C6 C7 1.502(8)
C7 C8 1.412(7)
C8 C9 1.431(8)
C9 C14 1.426(8)
C9 C10 1.449(8)
C10 C11 1.420(8)
C11 C12 1.368(9)
C12 C13 1.405(10)
C13 C14 1.351(9)
C15 C16 1.413(9)
C15 C19 1.450(8)
C15 C20 1.497(8)
C16 C17 1.428(8)
C16 C21 1.502(8)
C17 C18 1.440(9)
C17 C22 1.516(9)
C18 C19 1.434(8)
C18 C23 1.502(8)
C19 C24 1.506(9)
C25 C26 1.391(11)
C25 C29 1.426(10)
C25 C30 1.501(11)
C26 C27 1.385(11)
C26 C31 1.526(11)
C27 C28 1.413(10)
C27 C32 1.572(11)
C28 C29 1.434(10)
C28 C33 1.479(10)
C29 C34 1.494(10)
C30 C35 1.533(18)
C36 C41 1.424(9)
C36 C37 1.431(8)
C37 C38 1.360(11)
C38 C39 1.396(14)
C39 C40 1.348(13)
C40 C41 1.449(9)
C41 C42 1.435(9)
C42 C43 1.405(8)
C43 C44 1.489(8)
C44 C49 1.393(8)
C44 C45 1.401(8)
C45 C46 1.392(9)
C46 C47 1.374(11)
C47 C48 1.358(12)
C48 C49 1.399(10)
C50 C51 1.422(8)
C50 C54 1.425(9)
C50 C55 1.485(9)
C51 C52 1.436(9)
C51 C56 1.496(8)
C52 C53 1.431(9)
C52 C57 1.492(9)
C53 C54 1.428(9)
C53 C58 1.502(9)
C54 C59 1.503(9)
C60 C61 1.430(8)
C60 C64 1.434(8)
C60 C65 1.495(9)
C61 C62 1.425(9)
C61 C66 1.492(8)
C62 C63 1.436(8)
C62 C67 1.507(8)
C63 C64 1.433(8)
C63 C68 1.489(9)
C64 C69 1.506(8)
C65 C70 1.526(9)
